data_1524656
loop_
_publ_author_name
'Karlsson, N.'

_publ_section_title
;
 An X-ray study of the phases in the copper-titanium system
;
_journal_name_full 'Journal of the Institute of Metals'
_journal_page_first 391
_journal_page_last 405
_journal_volume 79
_journal_year 1951
_chemical_formula_sum 'Cu3 Ti'
_space_group_IT_number 63
_symmetry_space_group_name_Hall '-C 2c 2'
_symmetry_space_group_name_H-M 'C m c m'
_cell_angle_alpha 90
_cell_angle_beta 90
_cell_angle_gamma 90
_cell_formula_units_Z 1
_cell_length_a 2.585
_cell_length_b 4.527
_cell_length_c 4.351
_cell_volume 50.917
_citation_journal_id_ASTM JIMEAP
_cod_data_source_file Karlsson_JIMEAP_1951_1635.cif
_cod_data_source_block Cu3Ti1
_cod_original_cell_volume 50.91668
_cod_original_formula_sum 'Cu3 Ti1'
_cod_database_code 1524656

loop_
_symmetry_equiv_pos_as_xyz
x,y,z
-x,-y,z+1/2
x,-y,-z
-x,y,-z+1/2
-x,-y,-z
x,y,-z-1/2
-x,y,z
x,-y,z-1/2
x+1/2,y+1/2,z
-x+1/2,-y+1/2,z+1/2
x+1/2,-y+1/2,-z
-x+1/2,y+1/2,-z+1/2
-x+1/2,-y+1/2,-z
x+1/2,y+1/2,-z-1/2
-x+1/2,y+1/2,z
x+1/2,-y+1/2,z-1/2

loop_
_atom_site_label
_atom_site_type_symbol
_atom_site_fract_x
_atom_site_fract_y
_atom_site_fract_z
_atom_site_occupancy
_atom_site_U_iso_or_equiv
Ti1 Ti 0 0.345 0.25 0.25 0.0
Cu1 Cu 0 0.345 0.25 0.75 0.0
